data_2106240
loop_
_publ_author_name
'Bars, O.'
'le Marouille, J.Y.'
'Grandjean, D.'

_publ_section_title
;
 Etude de chromates, molybdates et tungstates hydrates. II. Etude
 structurale de Ca Cr O4 (H2 O)
;
_journal_name_full 'Acta Crystallographica B (24,1968-38,1982)'
_journal_page_first 3751
_journal_page_last 3755
_journal_volume 33
_journal_year 1977
_chemical_formula_sum 'Ca Cr H2 O5'
_chemical_name_systematic 'Ca (Cr O4) (H2 O)'
_space_group_IT_number 61
_symmetry_space_group_name_Hall '-P 2ac 2ab'
_symmetry_space_group_name_H-M 'P b c a'
_cell_angle_alpha 90
_cell_angle_beta 90
_cell_angle_gamma 90
_cell_formula_units_Z 8
_cell_length_a 8.014
_cell_length_b 8.147
_cell_length_c 12.761
_cell_volume 833.166
_citation_journal_id_ASTM ACBCAR
_cod_data_source_file Bars_ACBCAR_1977_771.cif
_cod_data_source_block H2Ca1Cr1O5
_cod_original_cell_volume 833.1664
_cod_original_formula_sum 'H2 Ca1 Cr1 O5'
_cod_database_code 2106240

loop_
_symmetry_equiv_pos_as_xyz
x,y,z
-x+1/2,-y,z+1/2
x+1/2,-y+1/2,-z
-x,y+1/2,-z+1/2
-x,-y,-z
x-1/2,y,-z-1/2
-x-1/2,y-1/2,z
x,-y-1/2,z-1/2

loop_
_atom_site_label
_atom_site_type_symbol
_atom_site_fract_x
_atom_site_fract_y
_atom_site_fract_z
_atom_site_occupancy
_atom_site_U_iso_or_equiv
O5 O-2 0.0927 0.3486 0.3904 1 0.0
Cr1 Cr+6 0.12909 0.38219 0.12424 1 0.0
Ca1 Ca+2 0.26346 0.09704 0.32863 1 0.0
H1 H+1 -0.002 0.347 0.36 1 0.0
O4 O-2 0.0273 0.5327 0.1846 1 0.0
H2 H+1 0.067 0.347 0.456 1 0.0
O1 O-2 0.2088 0.4435 0.0141 1 0.0
O2 O-2 0.0063 0.2242 0.1032 1 0.0
O3 O-2 0.2815 0.3315 0.2064 1 0.0
